data_4133430
loop_
_publ_author_name
'Jangra, Harish'
'Chen, Quan'
'Fuks, Elina'
'Zenz, Ivo'
'Mayer, Peter'
'Ofial, Armin R.'
'Zipse, Hendrik'
'Mayr, Herbert'

_publ_section_title
;
 Nucleophilicity and Electrophilicity Parameters for Predicting Absolute
 Rate Constants of Highly Asynchronous 1,3-Dipolar Cycloadditions of
 Aryldiazomethanes.
;
_journal_issue 48
_journal_name_full 'Journal of the American Chemical Society'
_journal_page_first 16758
_journal_page_last 16772
_journal_paper_doi 10.1021/jacs.8b09995
_journal_volume 140
_journal_year 2018
_chemical_absolute_configuration unk
_chemical_formula_moiety 'C22 H17 N O4 S2'
_chemical_formula_sum 'C22 H17 N O4 S2'
_chemical_formula_weight 423.48
_chemical_name_common ef-89
_space_group_crystal_system orthorhombic
_space_group_IT_number 33
_space_group_name_Hall 'P 2c -2n'
_space_group_name_H-M_alt 'P n a 21'
_atom_sites_solution_hydrogens geom
_audit_block_code C22H17NO4S2_uo090_mayr
_audit_creation_date
;
'Wed Aug 17 07:15:01 2016'
;
_audit_creation_method SHELXL-2014
_audit_update_record 17-Aug-16
_cell_angle_alpha 90
_cell_angle_beta 90
_cell_angle_gamma 90
_cell_formula_units_Z 4
_cell_length_a 11.1451(4)
_cell_length_b 16.3538(6)
_cell_length_c 10.6857(4)
_cell_measurement_reflns_used 4744
_cell_measurement_temperature 173(2)
_cell_measurement_theta_max 29.3350
_cell_measurement_theta_min 4.4290
_cell_volume 1947.63(12)
_computing_cell_refinement
;
CrysAlisPro, Agilent Technologies,
Version 1.171.37.33 (release 27-03-2014 CrysAlis171 .NET)
(compiled Mar 27 2014,17:12:48)
;
_computing_data_collection
;
CrysAlisPro, Agilent Technologies,
Version 1.171.37.33 (release 27-03-2014 CrysAlis171 .NET)
(compiled Mar 27 2014,17:12:48)
;
_computing_data_reduction
;
CrysAlisPro, Agilent Technologies,
Version 1.171.37.33 (release 27-03-2014 CrysAlis171 .NET)
(compiled Mar 27 2014,17:12:48)
;
_computing_structure_refinement
;
Sheldrick, G. M. (2008).
<i>Acta Cryst.</i> A<b>64</b>, 112--122.
;
_computing_structure_solution
;
A. Altomare, M. C. Burla, M. Camalli, G. L. Cascarano, C. Giacovazzo, A.
Guagliardi, A. G. G. Moliterni, G. Polidori, R. Spagna: SIR97: a new tool for
crystal structure determination and refinement; J. Appl. Crystallogr. 1999,
32, 115-119.
;
_diffrn_ambient_temperature 173(2)
_diffrn_detector_area_resol_mean 15.9809
_diffrn_measured_fraction_theta_full 0.994
_diffrn_measured_fraction_theta_max 0.995
_diffrn_measurement_details
;
#__ type_ start__ end____ width___ exp.time_
  1 omega  -45.00   50.00   0.5000    7.5000
omega____ theta____ kappa____ phi______ frames
    -       23.7619  -38.0000  -30.0000 190

#__ type_ start__ end____ width___ exp.time_
  2 omega    0.00   94.00   0.5000    7.5000
omega____ theta____ kappa____ phi______ frames
    -       23.7619   57.0000  -90.0000 188

#__ type_ start__ end____ width___ exp.time_
  3 omega  -25.00   22.00   0.5000    7.5000
omega____ theta____ kappa____ phi______ frames
    -      -22.6682  -99.0000   30.0000 94

#__ type_ start__ end____ width___ exp.time_
  4 omega  -47.00   47.00   0.5000    7.5000
omega____ theta____ kappa____ phi______ frames
    -       23.7619  -57.0000  120.0000 188

#__ type_ start__ end____ width___ exp.time_
  5 omega -103.00  -70.00   0.5000    7.5000
omega____ theta____ kappa____ phi______ frames
    -      -22.6682 -179.0000 -180.0000 66

;
_diffrn_measurement_device 'CCD camera on \k-goniostat'
_diffrn_measurement_device_type 'Oxford XCalibur'
_diffrn_measurement_method '\w scans'
_diffrn_orient_matrix_UB_11 -0.0354052000
_diffrn_orient_matrix_UB_12 -0.0285585000
_diffrn_orient_matrix_UB_13 -0.0336669000
_diffrn_orient_matrix_UB_21 -0.0078859000
_diffrn_orient_matrix_UB_22 -0.0232867000
_diffrn_orient_matrix_UB_23 0.0553950000
_diffrn_orient_matrix_UB_31 -0.0523092000
_diffrn_orient_matrix_UB_32 0.0228200000
_diffrn_orient_matrix_UB_33 0.0144296000
_diffrn_radiation_collimation '0.5 mm collimator'
_diffrn_radiation_monochromator graphite
_diffrn_radiation_type MoK\a
_diffrn_radiation_wavelength 0.71073
_diffrn_reflns_av_R_equivalents 0.0408
_diffrn_reflns_av_unetI/netI 0.0345
_diffrn_reflns_Laue_measured_fraction_full 0.994
_diffrn_reflns_Laue_measured_fraction_max 0.995
_diffrn_reflns_limit_h_max 14
_diffrn_reflns_limit_h_min -14
_diffrn_reflns_limit_k_max 20
_diffrn_reflns_limit_k_min -21
_diffrn_reflns_limit_l_max 13
_diffrn_reflns_limit_l_min -12
_diffrn_reflns_number 12880
_diffrn_reflns_point_group_measured_fraction_full 0.995
_diffrn_reflns_point_group_measured_fraction_max 0.996
_diffrn_reflns_theta_full 25.240
_diffrn_reflns_theta_max 27.483
_diffrn_reflns_theta_min 4.197
_diffrn_source 'fine-focus sealed tube'
_diffrn_source_current 40_mA
_diffrn_source_power 2.00_kW
_diffrn_source_type 'Spellman generator'
_diffrn_source_voltage 50_kV
_exptl_absorpt_coefficient_mu 0.303
_exptl_absorpt_correction_T_max 1.00000
_exptl_absorpt_correction_T_min 0.67221
_exptl_absorpt_correction_type multi-scan
_exptl_absorpt_process_details
;
CrysAlisPro, Agilent Technologies,
Version 1.171.37.33 (release 27-03-2014 CrysAlis171 .NET)
(compiled Mar 27 2014,17:12:48)
Empirical absorption correction using spherical harmonics,
 implemented in SCALE3 ABSPACK scaling algorithm.
;
_exptl_crystal_colour colourless
_exptl_crystal_density_diffrn 1.444
_exptl_crystal_description block
_exptl_crystal_F_000 880
_exptl_crystal_size_max 0.430
_exptl_crystal_size_mid 0.410
_exptl_crystal_size_min 0.250
_refine_diff_density_max 0.452
_refine_diff_density_min -0.250
_refine_diff_density_rms 0.060
_refine_ls_abs_structure_details
;
 Refined as a perfect inversion twin.
;
_refine_ls_abs_structure_Flack 0.5
_refine_ls_extinction_method none
_refine_ls_goodness_of_fit_ref 1.077
_refine_ls_hydrogen_treatment constr
_refine_ls_matrix_type full
_refine_ls_number_parameters 262
_refine_ls_number_reflns 3945
_refine_ls_number_restraints 1
_refine_ls_restrained_S_all 1.077
_refine_ls_R_factor_all 0.0461
_refine_ls_R_factor_gt 0.0404
_refine_ls_shift/su_max 0.001
_refine_ls_shift/su_mean 0.000
_refine_ls_structure_factor_coef Fsqd
_refine_ls_weighting_details 'w=1/[\s^2^(Fo^2^)+(0.0555P)^2^+0.5667P] where P=(Fo^2^+2Fc^2^)/3'
_refine_ls_weighting_scheme calc
_refine_ls_wR_factor_gt 0.0986
_refine_ls_wR_factor_ref 0.1047
_reflns_Friedel_coverage 0.900
_reflns_Friedel_fraction_full 0.997
_reflns_Friedel_fraction_max 0.998
_reflns_number_gt 3626
_reflns_number_total 3945
_reflns_threshold_expression 'I > 2\s(I)'
_cod_data_source_file ja8b09995_si_003.cif
_cod_data_source_block uo090
_cod_database_code 4133430
_shelx_estimated_absorpt_t_min 0.881
_shelx_estimated_absorpt_t_max 0.928
_shelx_space_group_comment
;
The symmetry employed for this shelxl refinement is uniquely defined
by the following loop, which should always be used as a source of
symmetry information in preference to the above space-group names.
They are only intended as comments.
;
_shelxl_version_number 2014-3

loop_
_space_group_symop_operation_xyz
'x, y, z'
'-x, -y, z+1/2'
'-x+1/2, y+1/2, z+1/2'
'x+1/2, -y+1/2, z'

loop_
_atom_site_label
_atom_site_type_symbol
_atom_site_fract_x
_atom_site_fract_y
_atom_site_fract_z
_atom_site_U_iso_or_equiv
_atom_site_adp_type
_atom_site_occupancy
_atom_site_site_symmetry_order
_atom_site_calc_flag
_atom_site_refinement_flags_posn
_atom_site_refinement_flags_adp
C1 C 0.2993(3) 0.70640(18) 0.3344(4) 0.0284(6) Uani 1 1 d . .
H1 H 0.2121 0.7085 0.3125 0.034 Uiso 1 1 calc R U
C2 C 0.3405(3) 0.61951(18) 0.3275(4) 0.0309(7) Uani 1 1 d . .
H2 H 0.4243 0.6088 0.3274 0.037 Uiso 1 1 calc R U
C3 C 0.2655(3) 0.5566(2) 0.3214(3) 0.0311(7) Uani 1 1 d . .
H3 H 0.1821 0.5682 0.3172 0.037 Uiso 1 1 calc R U
C4 C 0.3025(3) 0.46992(19) 0.3206(3) 0.0290(6) Uani 1 1 d . .
C5 C 0.2149(3) 0.4096(2) 0.3349(4) 0.0329(7) Uani 1 1 d . .
H5 H 0.1328 0.4245 0.3413 0.039 Uiso 1 1 calc R U
C6 C 0.2479(3) 0.3274(2) 0.3398(4) 0.0351(7) Uani 1 1 d . .
H6 H 0.1885 0.2865 0.3511 0.042 Uiso 1 1 calc R U
C7 C 0.3672(3) 0.3057(2) 0.3281(4) 0.0322(7) Uani 1 1 d . .
C8 C 0.4554(3) 0.3656(2) 0.3108(4) 0.0351(7) Uani 1 1 d . .
H8 H 0.5373 0.3507 0.3016 0.042 Uiso 1 1 calc R U
C9 C 0.4216(3) 0.4466(2) 0.3073(4) 0.0339(7) Uani 1 1 d . .
H9 H 0.4811 0.4874 0.2955 0.041 Uiso 1 1 calc R U
C10 C 0.4032(4) 0.2211(2) 0.3369(5) 0.0405(9) Uani 1 1 d . .
C11 C 0.2998(3) 0.85513(19) 0.1919(3) 0.0274(7) Uani 1 1 d . .
C12 C 0.3560(3) 0.93049(19) 0.2060(4) 0.0324(7) Uani 1 1 d . .
H12 H 0.4361 0.9339 0.2358 0.039 Uiso 1 1 calc R U
C13 C 0.2917(3) 1.0012(2) 0.1754(4) 0.0370(8) Uani 1 1 d . .
H13 H 0.3288 1.0533 0.1828 0.044 Uiso 1 1 calc R U
C14 C 0.1752(3) 0.9957(2) 0.1346(4) 0.0355(8) Uani 1 1 d . .
H14 H 0.1320 1.0440 0.1144 0.043 Uiso 1 1 calc R U
C15 C 0.1195(3) 0.9195(2) 0.1224(4) 0.0329(7) Uani 1 1 d . .
H15 H 0.0383 0.9163 0.0958 0.040 Uiso 1 1 calc R U
C16 C 0.1828(3) 0.8485(2) 0.1492(3) 0.0304(7) Uani 1 1 d . .
H16 H 0.1466 0.7964 0.1385 0.036 Uiso 1 1 calc R U
C17 C 0.3078(3) 0.84378(18) 0.5040(3) 0.0284(6) Uani 1 1 d . .
C18 C 0.4113(3) 0.8902(2) 0.5164(4) 0.0365(7) Uani 1 1 d . .
H18 H 0.4878 0.8649 0.5231 0.044 Uiso 1 1 calc R U
C19 C 0.3998(4) 0.9749(2) 0.5185(4) 0.0446(9) Uani 1 1 d . .
H19 H 0.4693 1.0081 0.5264 0.054 Uiso 1 1 calc R U
C20 C 0.2888(4) 1.0108(2) 0.5094(4) 0.0438(9) Uani 1 1 d . .
H20 H 0.2826 1.0687 0.5104 0.053 Uiso 1 1 calc R U
C21 C 0.1863(3) 0.9643(2) 0.4989(4) 0.0396(8) Uani 1 1 d . .
H21 H 0.1101 0.9901 0.4933 0.047 Uiso 1 1 calc R U
C22 C 0.1943(3) 0.87883(19) 0.4964(4) 0.0316(7) Uani 1 1 d . .
H22 H 0.1245 0.8458 0.4897 0.038 Uiso 1 1 calc R U
N1 N 0.4338(3) 0.15481(19) 0.3461(5) 0.0564(11) Uani 1 1 d . .
O1 O 0.3784(3) 0.71595(16) 0.1071(3) 0.0403(6) Uani 1 1 d . .
O2 O 0.4974(2) 0.78653(16) 0.2705(3) 0.0395(6) Uani 1 1 d . .
O3 O 0.2144(2) 0.70169(15) 0.5594(3) 0.0436(6) Uani 1 1 d . .
O4 O 0.4338(2) 0.71226(16) 0.5391(3) 0.0443(7) Uani 1 1 d . .
S1 S 0.38273(7) 0.76524(4) 0.21888(9) 0.0294(2) Uani 1 1 d . .
S2 S 0.31715(7) 0.73669(5) 0.49928(8) 0.0309(2) Uani 1 1 d . .

loop_
_atom_site_aniso_label
_atom_site_aniso_U_11
_atom_site_aniso_U_22
_atom_site_aniso_U_33
_atom_site_aniso_U_23
_atom_site_aniso_U_13
_atom_site_aniso_U_12
C1 0.0305(14) 0.0231(14) 0.0314(18) -0.0001(13) 0.0010(13) 0.0025(11)
C2 0.0370(15) 0.0244(15) 0.0314(18) 0.0030(14) 0.0025(14) 0.0059(12)
C3 0.0389(16) 0.0260(14) 0.0285(18) 0.0008(13) -0.0009(14) 0.0040(12)
C4 0.0407(16) 0.0238(14) 0.0226(16) -0.0001(13) -0.0006(13) 0.0002(12)
C5 0.0396(17) 0.0281(15) 0.0310(19) -0.0037(14) -0.0032(15) 0.0003(12)
C6 0.0396(17) 0.0268(15) 0.039(2) 0.0002(15) -0.0037(15) -0.0044(12)
C7 0.0430(17) 0.0228(14) 0.0308(19) -0.0010(13) -0.0013(15) 0.0016(12)
C8 0.0414(16) 0.0288(16) 0.0350(19) 0.0007(14) 0.0057(15) 0.0056(14)
C9 0.0432(17) 0.0248(14) 0.0338(19) 0.0016(13) 0.0057(14) -0.0032(13)
C10 0.0427(18) 0.0291(16) 0.050(3) -0.0022(17) -0.0005(18) -0.0005(14)
C11 0.0334(15) 0.0240(14) 0.0249(17) 0.0038(12) 0.0067(12) 0.0024(11)
C12 0.0383(17) 0.0303(15) 0.0287(18) 0.0006(14) 0.0014(14) -0.0043(12)
C13 0.054(2) 0.0236(15) 0.034(2) 0.0029(14) 0.0053(15) -0.0029(14)
C14 0.0501(19) 0.0278(15) 0.0287(19) 0.0052(14) 0.0090(15) 0.0109(14)
C15 0.0333(16) 0.0366(17) 0.0289(19) 0.0053(15) 0.0011(13) 0.0066(13)
C16 0.0373(17) 0.0279(15) 0.0260(18) 0.0024(13) 0.0031(13) 0.0004(13)
C17 0.0372(16) 0.0253(14) 0.0228(15) 0.0004(14) 0.0008(13) 0.0019(11)
C18 0.0412(17) 0.0376(17) 0.0306(19) -0.0022(15) -0.0017(15) -0.0017(14)
C19 0.062(2) 0.0375(19) 0.034(2) -0.0029(17) -0.0052(18) -0.0154(16)
C20 0.077(3) 0.0261(16) 0.0286(19) -0.0014(16) 0.0045(18) -0.0009(16)
C21 0.055(2) 0.0321(17) 0.0320(19) -0.0003(17) 0.0026(17) 0.0119(14)
C22 0.0370(16) 0.0281(15) 0.0297(17) 0.0015(15) 0.0052(14) 0.0023(12)
N1 0.053(2) 0.0290(16) 0.087(3) 0.0060(19) -0.007(2) -0.0008(13)
O1 0.0585(16) 0.0331(12) 0.0294(14) -0.0033(11) 0.0075(11) 0.0098(11)
O2 0.0320(12) 0.0411(13) 0.0453(17) 0.0054(12) 0.0049(11) 0.0051(10)
O3 0.0612(16) 0.0293(13) 0.0403(16) 0.0045(12) 0.0145(14) -0.0019(11)
O4 0.0512(15) 0.0409(14) 0.0408(17) -0.0013(12) -0.0116(12) 0.0138(11)
S1 0.0319(4) 0.0257(4) 0.0307(4) 0.0011(3) 0.0040(3) 0.0047(3)
S2 0.0394(4) 0.0247(4) 0.0285(4) 0.0032(4) 0.0003(3) 0.0040(3)

loop_
_atom_type_symbol
_atom_type_description
_atom_type_scat_dispersion_real
_atom_type_scat_dispersion_imag
_atom_type_scat_source
C C 0.0033 0.0016 'International Tables Vol C Tables 4.2.6.8 and 6.1.1.4'
H H 0.0000 0.0000 'International Tables Vol C Tables 4.2.6.8 and 6.1.1.4'
N N 0.0061 0.0033 'International Tables Vol C Tables 4.2.6.8 and 6.1.1.4'
O O 0.0106 0.0060 'International Tables Vol C Tables 4.2.6.8 and 6.1.1.4'
S S 0.1246 0.1234 'International Tables Vol C Tables 4.2.6.8 and 6.1.1.4'

loop_
_geom_angle_atom_site_label_1
_geom_angle_atom_site_label_2
_geom_angle_atom_site_label_3
_geom_angle
C2 C1 S1 108.2(2)
C2 C1 S2 105.7(2)
S1 C1 S2 116.83(17)
C2 C1 H1 108.6
S1 C1 H1 108.6
S2 C1 H1 108.6
C3 C2 C1 123.1(3)
C3 C2 H2 118.5
C1 C2 H2 118.5
C2 C3 C4 124.7(3)
C2 C3 H3 117.6
C4 C3 H3 117.6
C9 C4 C5 119.0(3)
C9 C4 C3 122.1(3)
C5 C4 C3 118.9(3)
C6 C5 C4 120.1(3)
C6 C5 H5 120.0
C4 C5 H5 120.0
C7 C6 C5 119.9(3)
C7 C6 H6 120.0
C5 C6 H6 120.0
C6 C7 C8 120.5(3)
C6 C7 C10 120.6(3)
C8 C7 C10 119.0(3)
C9 C8 C7 119.0(3)
C9 C8 H8 120.5
C7 C8 H8 120.5
C8 C9 C4 121.5(3)
C8 C9 H9 119.2
C4 C9 H9 119.2
N1 C10 C7 178.3(5)
C16 C11 C12 121.9(3)
C16 C11 S1 118.9(3)
C12 C11 S1 119.1(2)
C11 C12 C13 118.5(3)
C11 C12 H12 120.8
C13 C12 H12 120.8
C14 C13 C12 120.3(3)
C14 C13 H13 119.8
C12 C13 H13 119.8
C13 C14 C15 120.5(3)
C13 C14 H14 119.7
C15 C14 H14 119.7
C16 C15 C14 120.0(3)
C16 C15 H15 120.0
C14 C15 H15 120.0
C11 C16 C15 118.7(3)
C11 C16 H16 120.6
C15 C16 H16 120.6
C18 C17 C22 122.4(3)
C18 C17 S2 119.9(2)
C22 C17 S2 117.6(2)
C17 C18 C19 118.0(3)
C17 C18 H18 121.0
C19 C18 H18 121.0
C20 C19 C18 120.5(4)
C20 C19 H19 119.7
C18 C19 H19 119.7
C19 C20 C21 121.1(3)
C19 C20 H20 119.4
C21 C20 H20 119.4
C20 C21 C22 120.0(3)
C20 C21 H21 120.0
C22 C21 H21 120.0
C17 C22 C21 117.9(3)
C17 C22 H22 121.0
C21 C22 H22 121.0
O2 S1 O1 118.94(16)
O2 S1 C11 109.14(16)
O1 S1 C11 108.27(17)
O2 S1 C1 108.83(16)
O1 S1 C1 104.42(16)
C11 S1 C1 106.52(14)
O4 S2 O3 118.92(18)
O4 S2 C17 108.99(16)
O3 S2 C17 109.77(15)
O4 S2 C1 108.02(16)
O3 S2 C1 103.58(17)
C17 S2 C1 106.83(16)

loop_
_geom_bond_atom_site_label_1
_geom_bond_atom_site_label_2
_geom_bond_distance
C1 C2 1.495(4)
C1 S1 1.821(4)
C1 S2 1.841(4)
C1 H1 1.0000
C2 C3 1.327(5)
C2 H2 0.9500
C3 C4 1.476(4)
C3 H3 0.9500
C4 C9 1.389(5)
C4 C5 1.396(4)
C5 C6 1.394(5)
C5 H5 0.9500
C6 C7 1.381(5)
C6 H6 0.9500
C7 C8 1.401(5)
C7 C10 1.444(5)
C8 C9 1.377(5)
C8 H8 0.9500
C9 H9 0.9500
C10 N1 1.141(5)
C11 C16 1.386(5)
C11 C12 1.390(4)
C11 S1 1.760(3)
C12 C13 1.399(5)
C12 H12 0.9500
C13 C14 1.373(6)
C13 H13 0.9500
C14 C15 1.398(5)
C14 H14 0.9500
C15 C16 1.388(5)
C15 H15 0.9500
C16 H16 0.9500
C17 C18 1.388(5)
C17 C22 1.391(4)
C17 S2 1.755(3)
C18 C19 1.391(5)
C18 H18 0.9500
C19 C20 1.373(6)
C19 H19 0.9500
C20 C21 1.377(6)
C20 H20 0.9500
C21 C22 1.400(5)
C21 H21 0.9500
C22 H22 0.9500
O1 S1 1.442(3)
O2 S1 1.435(3)
O3 S2 1.433(3)
O4 S2 1.425(3)

loop_
_geom_torsion_atom_site_label_1
_geom_torsion_atom_site_label_2
_geom_torsion_atom_site_label_3
_geom_torsion_atom_site_label_4
_geom_torsion
S1 C1 C2 C3 -131.6(3)
S2 C1 C2 C3 102.6(4)
C1 C2 C3 C4 -176.8(3)
C2 C3 C4 C9 -10.0(6)
C2 C3 C4 C5 169.5(4)
C9 C4 C5 C6 2.1(5)
C3 C4 C5 C6 -177.3(3)
C4 C5 C6 C7 -1.2(6)
C5 C6 C7 C8 -0.3(6)
C5 C6 C7 C10 178.0(4)
C6 C7 C8 C9 0.9(6)
C10 C7 C8 C9 -177.5(4)
C7 C8 C9 C4 0.1(6)
C5 C4 C9 C8 -1.5(6)
C3 C4 C9 C8 177.9(4)
C16 C11 C12 C13 -0.3(5)
S1 C11 C12 C13 175.4(3)
C11 C12 C13 C14 1.2(6)
C12 C13 C14 C15 -0.4(6)
C13 C14 C15 C16 -1.3(5)
C12 C11 C16 C15 -1.3(5)
S1 C11 C16 C15 -177.0(3)
C14 C15 C16 C11 2.2(5)
C22 C17 C18 C19 -1.3(6)
S2 C17 C18 C19 179.4(3)
C17 C18 C19 C20 0.4(6)
C18 C19 C20 C21 0.5(7)
C19 C20 C21 C22 -0.5(7)
C18 C17 C22 C21 1.3(6)
S2 C17 C22 C21 -179.4(3)
C20 C21 C22 C17 -0.4(6)
C16 C11 S1 O2 -176.0(3)
C12 C11 S1 O2 8.1(3)
C16 C11 S1 O1 53.1(3)
C12 C11 S1 O1 -122.7(3)
C16 C11 S1 C1 -58.7(3)
C12 C11 S1 C1 125.5(3)
C2 C1 S1 O2 -82.0(3)
S2 C1 S1 O2 36.9(2)
C2 C1 S1 O1 45.9(3)
S2 C1 S1 O1 164.92(17)
C2 C1 S1 C11 160.4(2)
S2 C1 S1 C11 -80.6(2)
C18 C17 S2 O4 13.7(4)
C22 C17 S2 O4 -165.6(3)
C18 C17 S2 O3 145.5(3)
C22 C17 S2 O3 -33.8(4)
C18 C17 S2 C1 -102.8(3)
C22 C17 S2 C1 77.9(3)
C2 C1 S2 O4 47.8(3)
S1 C1 S2 O4 -72.5(2)
C2 C1 S2 O3 -79.2(2)
S1 C1 S2 O3 160.49(17)
C2 C1 S2 C17 164.9(2)
S1 C1 S2 C17 44.6(2)
